data_2232050
loop_
_publ_author_name
'Gomathi, Sundaramoorthy'
'Muthiah, Packianathan Thomas'

_publ_section_title
;
 2,4-Diamino-6-methyl-1,3,5-triazin-1-ium tetrafluoroborate
;
_journal_coeditor_code RZ2638
_journal_issue 10
_journal_name_full 'Acta Crystallographica Section E'
_journal_page_first o2762
_journal_paper_doi 10.1107/S1600536811038797
_journal_volume 67
_journal_year 2011
_chemical_formula_iupac 'C4 H8 N5 + , B F4 -'
_chemical_formula_moiety 'C4 H8 N5, B F4'
_chemical_formula_sum 'C4 H8 B F4 N5'
_chemical_formula_weight 212.96
_chemical_name_systematic
;
2,4-diamino-6-methyl-1,3,5-triazin-1-ium tetrafluoroborate
;
_space_group_IT_number 2
_symmetry_cell_setting triclinic
_symmetry_space_group_name_Hall '-P 1'
_symmetry_space_group_name_H-M 'P -1'
_atom_sites_solution_hydrogens geom
_atom_sites_solution_primary direct
_atom_sites_solution_secondary difmap
_cell_angle_alpha 63.931(2)
_cell_angle_beta 83.209(3)
_cell_angle_gamma 85.057(3)
_cell_formula_units_Z 2
_cell_length_a 6.9982(3)
_cell_length_b 8.2887(4)
_cell_length_c 8.5353(4)
_cell_measurement_reflns_used 2196
_cell_measurement_temperature 296
_cell_measurement_theta_max 28.4
_cell_measurement_theta_min 2.7
_cell_volume 441.28(4)
_computing_cell_refinement 'SAINT (Bruker, 2008)'
_computing_data_collection 'APEX2 (Bruker, 2008)'
_computing_data_reduction 'SAINT (Bruker, 2008)'
_computing_molecular_graphics 'PLATON (Spek, 2009)'
_computing_publication_material 'PLATON (Spek, 2009)'
_computing_structure_refinement 'SHELXL97 (Sheldrick, 2008)'
_computing_structure_solution 'SHELXS97 (Sheldrick, 2008)'
_diffrn_ambient_temperature 296
_diffrn_measured_fraction_theta_full 0.993
_diffrn_measured_fraction_theta_max 0.993
_diffrn_measurement_device_type 'Bruker SMART APEXII CCD area-detector'
_diffrn_measurement_method '\f and \w scans'
_diffrn_radiation_monochromator graphite
_diffrn_radiation_source 'fine-focus sealed tube'
_diffrn_radiation_type MoK\a
_diffrn_radiation_wavelength 0.71073
_diffrn_reflns_av_R_equivalents 0.0218
_diffrn_reflns_av_sigmaI/netI 0.0155
_diffrn_reflns_limit_h_max 9
_diffrn_reflns_limit_h_min -9
_diffrn_reflns_limit_k_max 11
_diffrn_reflns_limit_k_min -11
_diffrn_reflns_limit_l_max 11
_diffrn_reflns_limit_l_min -11
_diffrn_reflns_number 8850
_diffrn_reflns_reduction_process
;
;
_diffrn_reflns_theta_full 28.41
_diffrn_reflns_theta_max 28.41
_diffrn_reflns_theta_min 2.67
_diffrn_standards_number 0
_exptl_absorpt_coefficient_mu 0.164
_exptl_absorpt_correction_T_max 0.993
_exptl_absorpt_correction_T_min 0.990
_exptl_absorpt_correction_type multi-scan
_exptl_absorpt_process_details '(SADABS; Bruker, 2008)'
_exptl_crystal_colour colourless
_exptl_crystal_density_diffrn 1.603
_exptl_crystal_density_method 'Not Measured'
_exptl_crystal_description prism
_exptl_crystal_F_000 216
_exptl_crystal_size_max 0.060
_exptl_crystal_size_mid 0.050
_exptl_crystal_size_min 0.040
_refine_diff_density_max 0.516
_refine_diff_density_min -0.542
_refine_ls_extinction_method none
_refine_ls_goodness_of_fit_ref 1.085
_refine_ls_hydrogen_treatment constr
_refine_ls_matrix_type full
_refine_ls_number_parameters 128
_refine_ls_number_reflns 2196
_refine_ls_number_restraints 0
_refine_ls_restrained_S_all 1.085
_refine_ls_R_factor_all 0.0737
_refine_ls_R_factor_gt 0.0656
_refine_ls_shift/su_max 0.000
_refine_ls_shift/su_mean 0.000
_refine_ls_structure_factor_coef Fsqd
_refine_ls_weighting_details 'calc w=1/[\s^2^(Fo^2^)+(0.1041P)^2^+0.2340P] where P=(Fo^2^+2Fc^2^)/3'
_refine_ls_weighting_scheme calc
_refine_ls_wR_factor_gt 0.1921
_refine_ls_wR_factor_ref 0.2025
_reflns_number_gt 1842
_reflns_number_total 2196
_reflns_threshold_expression I>2\s(I)
_cod_data_source_file rz2638.cif
_cod_data_source_block I
_cod_original_cell_volume 441.29(4)
_cod_database_code 2232050
_cod_database_fobs_code 2232050

loop_
_symmetry_equiv_pos_site_id
_symmetry_equiv_pos_as_xyz
1 x,y,z
2 -x,-y,-z

loop_
_atom_site_aniso_label
_atom_site_aniso_U_11
_atom_site_aniso_U_22
_atom_site_aniso_U_33
_atom_site_aniso_U_12
_atom_site_aniso_U_13
_atom_site_aniso_U_23
N1 0.0350(8) 0.0420(8) 0.0385(8) -0.0107(6) 0.0081(6) -0.0177(7)
N2 0.0418(9) 0.0603(11) 0.0509(10) -0.0202(8) 0.0034(7) -0.0250(9)
N3 0.0361(8) 0.0496(9) 0.0389(8) -0.0098(7) 0.0015(6) -0.0209(7)
N4 0.0405(9) 0.0788(13) 0.0457(10) -0.0223(9) 0.0106(7) -0.0340(10)
N5 0.0337(8) 0.0458(9) 0.0423(9) -0.0083(6) 0.0024(6) -0.0232(7)
C2 0.0340(9) 0.0364(9) 0.0413(10) -0.0052(7) -0.0006(7) -0.0158(7)
C4 0.0325(9) 0.0412(9) 0.0383(9) -0.0044(7) 0.0013(7) -0.0180(7)
C6 0.0362(9) 0.0396(9) 0.0398(9) -0.0040(7) 0.0017(7) -0.0196(8)
C7 0.0583(14) 0.0756(16) 0.0474(12) -0.0189(12) 0.0079(10) -0.0366(12)
F1 0.0826(11) 0.0843(11) 0.0659(10) -0.0301(9) 0.0316(8) -0.0493(9)
F2 0.125(2) 0.192(3) 0.123(2) -0.109(2) 0.0860(17) -0.095(2)
F3 0.166(2) 0.0741(12) 0.0727(12) 0.0422(14) -0.0214(13) -0.0284(10)
F4 0.0973(16) 0.153(2) 0.0885(14) 0.0280(15) -0.0463(12) -0.0688(15)
B1 0.0425(11) 0.0504(12) 0.0362(10) -0.0069(9) 0.0042(8) -0.0191(9)

loop_
_atom_site_type_symbol
_atom_site_label
_atom_site_fract_x
_atom_site_fract_y
_atom_site_fract_z
_atom_site_U_iso_or_equiv
_atom_site_thermal_displace_type
_atom_site_calc_flag
_atom_site_refinement_flags
_atom_site_occupancy
N N1 0.5137(2) 0.7576(2) 0.7766(2) 0.0388(5) Uani . . 1.000
N N2 0.6729(3) 0.8579(3) 0.9371(3) 0.0502(6) Uani . . 1.000
N N3 0.3894(2) 0.7141(2) 1.0587(2) 0.0408(5) Uani . . 1.000
N N4 0.1028(3) 0.5754(3) 1.1593(2) 0.0524(6) Uani . . 1.000
N N5 0.2262(2) 0.6115(2) 0.8873(2) 0.0392(5) Uani . . 1.000
C C2 0.5241(3) 0.7772(3) 0.9261(3) 0.0376(5) Uani . . 1.000
C C4 0.2430(3) 0.6367(3) 1.0340(3) 0.0373(5) Uani . . 1.000
C C6 0.3630(3) 0.6734(3) 0.7627(3) 0.0380(5) Uani . . 1.000
C C7 0.3631(4) 0.6521(4) 0.5987(3) 0.0569(8) Uani . . 1.000
F F1 0.7776(3) 0.9140(2) 0.4910(2) 0.0732(6) Uani . . 1.000
F F2 1.0031(4) 0.9604(5) 0.2703(4) 0.1389(14) Uani . . 1.000
F F3 0.9060(4) 0.6845(3) 0.4382(3) 0.1076(9) Uani . . 1.000
F F4 0.7146(3) 0.8835(4) 0.2567(3) 0.1057(10) Uani . . 1.000
B B1 0.8547(3) 0.8604(3) 0.3634(3) 0.0433(6) Uani . . 1.000
H H1 0.60230 0.79840 0.69160 0.0470 Uiso calc R 1.000
H H2A 0.75990 0.89850 0.85050 0.0600 Uiso calc R 1.000
H H2B 0.68300 0.86990 1.03080 0.0600 Uiso calc R 1.000
H H4A 0.10620 0.58540 1.25500 0.0630 Uiso calc R 1.000
H H4B 0.00750 0.52520 1.14560 0.0630 Uiso calc R 1.000
H H7A 0.28340 0.55470 0.61960 0.0850 Uiso calc R 1.000
H H7B 0.49230 0.62670 0.56130 0.0850 Uiso calc R 1.000
H H7C 0.31370 0.76110 0.50920 0.0850 Uiso calc R 1.000

loop_
_atom_type_symbol
_atom_type_description
_atom_type_scat_dispersion_real
_atom_type_scat_dispersion_imag
_atom_type_scat_source
N N 0.0061 0.0033 'International Tables Vol C Tables 4.2.6.8 and 6.1.1.4'
F F 0.0171 0.0103 'International Tables Vol C Tables 4.2.6.8 and 6.1.1.4'
B B 0.0013 0.0007 'International Tables Vol C Tables 4.2.6.8 and 6.1.1.4'
H H 0.0000 0.0000 'International Tables Vol C Tables 4.2.6.8 and 6.1.1.4'
C C 0.0033 0.0016 'International Tables Vol C Tables 4.2.6.8 and 6.1.1.4'

loop_
_geom_angle_atom_site_label_1
_geom_angle_atom_site_label_2
_geom_angle_atom_site_label_3
_geom_angle
_geom_angle_publ_flag
C2 N1 C6 119.77(17) no
C2 N3 C4 116.00(18) no
C4 N5 C6 115.89(18) no
C6 N1 H1 120.00 no
C2 N1 H1 120.00 no
C2 N2 H2A 120.00 no
H2A N2 H2B 120.00 no
C2 N2 H2B 120.00 no
H4A N4 H4B 120.00 no
C4 N4 H4B 120.00 no
C4 N4 H4A 120.00 no
N1 C2 N2 118.6(2) no
N2 C2 N3 120.5(2) no
N1 C2 N3 120.9(2) no
N3 C4 N5 125.55(19) no
N4 C4 N5 115.7(2) no
N3 C4 N4 118.8(2) no
N1 C6 C7 117.1(2) no
N5 C6 C7 121.1(2) no
N1 C6 N5 121.9(2) no
C6 C7 H7A 109.00 no
C6 C7 H7B 109.00 no
C6 C7 H7C 109.00 no
H7A C7 H7B 109.00 no
H7A C7 H7C 109.00 no
H7B C7 H7C 109.00 no
F1 B1 F2 110.0(3) no
F1 B1 F3 109.8(2) no
F1 B1 F4 107.9(2) no
F2 B1 F3 111.7(3) no
F2 B1 F4 109.6(2) no
F3 B1 F4 107.8(3) no

loop_
_geom_bond_atom_site_label_1
_geom_bond_atom_site_label_2
_geom_bond_distance
_geom_bond_publ_flag
F1 B1 1.386(3) no
F2 B1 1.331(4) no
F3 B1 1.345(4) no
F4 B1 1.361(3) no
N1 C2 1.366(3) no
N1 C6 1.357(3) no
N2 C2 1.319(3) no
N3 C4 1.338(3) no
N3 C2 1.325(3) no
N4 C4 1.313(3) no
N5 C6 1.294(3) no
N5 C4 1.376(3) no
N1 H1 0.8600 no
N2 H2A 0.8600 no
N2 H2B 0.8600 no
N4 H4B 0.8600 no
N4 H4A 0.8600 no
C6 C7 1.486(4) no
C7 H7B 0.9600 no
C7 H7C 0.9600 no
C7 H7A 0.9600 no

loop_
_geom_contact_atom_site_label_1
_geom_contact_atom_site_label_2
_geom_contact_distance
_geom_contact_site_symmetry_2
_geom_contact_publ_flag
F1 N1 2.758(2) . no
F1 C6 3.282(3) 2_676 no
F2 N2 2.800(4) 2_776 no
F3 N4 3.047(3) 1_654 no
F3 N4 3.149(3) 2_667 no
F3 F3 3.000(4) 2_766 no
F4 C2 3.014(4) 2_676 no
F4 N2 2.877(4) 1_554 no
F4 N1 3.167(4) 2_676 no
F1 H7C 2.7100 2_676 no
F1 H1 1.9000 . no
F2 H2A 2.0100 2_776 no
F3 H4A 2.5900 2_667 no
F3 H7A 2.7200 2_666 no
F3 H4A 2.3400 1_654 no
F4 H2B 2.0200 1_554 no
N1 F4 3.167(4) 2_676 no
N1 C4 3.353(3) 2_667 no
N1 F1 2.758(2) . no
N2 F4 2.877(4) 1_556 no
N2 F2 2.800(4) 2_776 no
N3 C6 3.317(3) 2_667 no
N4 F3 3.047(3) 1_456 no
N4 F3 3.149(3) 2_667 no
N4 N5 3.038(3) 2_567 no
N5 N4 3.038(3) 2_567 no
N5 C2 3.339(3) 2_667 no
N5 H4B 2.1800 2_567 no
C2 F4 3.014(4) 2_676 no
C2 N5 3.339(3) 2_667 no
C2 C4 3.561(4) 2_667 no
C2 C6 3.591(4) 2_667 no
C4 N1 3.353(3) 2_667 no
C4 C2 3.561(4) 2_667 no
C6 F1 3.282(3) 2_676 no
C6 N3 3.317(3) 2_667 no
C6 C2 3.591(4) 2_667 no
C6 H4B 3.0300 2_567 no
B1 H1 2.9900 . no
H1 H2A 2.2900 . no
H1 H7B 2.3700 . no
H1 B1 2.9900 . no
H1 F1 1.9000 . no
H2A F2 2.0100 2_776 no
H2A H1 2.2900 . no
H2B F4 2.0200 1_556 no
H4A F3 2.5900 2_667 no
H4A F3 2.3400 1_456 no
H4B H7A 2.5900 2_567 no
H4B N5 2.1800 2_567 no
H4B C6 3.0300 2_567 no
H7A F3 2.7200 2_666 no
H7A H4B 2.5900 2_567 no
H7B H1 2.3700 . no
H7C F1 2.7100 2_676 no

loop_
_geom_hbond_atom_site_label_D
_geom_hbond_atom_site_label_H
_geom_hbond_atom_site_label_A
_geom_hbond_site_symmetry_A
_geom_hbond_distance_DH
_geom_hbond_distance_HA
_geom_hbond_distance_DA
_geom_hbond_angle_DHA
_geom_hbond_publ_flag
N1 H1 F1 . 0.86 1.90 2.758(2) 173 yes
N2 H2A F2 2_776 0.86 2.01 2.800(4) 152 yes
N2 H2B F4 1_556 0.86 2.02 2.877(4) 177 yes
N4 H4A F3 1_456 0.86 2.34 3.047(3) 139 yes
N4 H4B N5 2_567 0.86 2.18 3.038(3) 178 yes

loop_
_geom_torsion_atom_site_label_1
_geom_torsion_atom_site_label_2
_geom_torsion_atom_site_label_3
_geom_torsion_atom_site_label_4
_geom_torsion
_geom_torsion_publ_flag
C6 N1 C2 N2 179.3(2) no
C6 N1 C2 N3 0.4(3) no
C2 N1 C6 N5 0.6(3) no
C2 N1 C6 C7 -178.4(2) no
C4 N3 C2 N1 -2.0(3) no
C4 N3 C2 N2 179.1(2) no
C2 N3 C4 N4 -178.4(2) no
C2 N3 C4 N5 2.8(3) no
C6 N5 C4 N3 -1.9(3) no
C6 N5 C4 N4 179.3(2) no
C4 N5 C6 N1 0.1(3) no
C4 N5 C6 C7 179.0(2) no
